data_4104472
loop_
_publ_author_name
'Daisuke Uraguchi'
'Daisuke Nakashima'
'Takashi Ooi'

_publ_section_title
;
 Chiral Arylaminophosphonium Barfates as a New Class of Charged Br\/onsted
 Acid for the Enantioselective Activation of Nonionic Lewis Bases
;
_journal_name_full 'Journal of the American Chemical Society'
_journal_page_first 7242
_journal_page_last 7243
_journal_paper_doi 10.1021/ja903271t
_journal_volume 131
_journal_year 2009
_chemical_formula_sum 'C66 H66 Cl N4 O4 P'
_chemical_formula_weight 1045.65
_chemical_name_systematic
; 
 ? 
;
_space_group_IT_number 19
_symmetry_cell_setting orthorhombic
_symmetry_space_group_name_Hall 'P 2ac 2ab'
_symmetry_space_group_name_H-M 'P 21 21 21'
_atom_sites_solution_hydrogens geom
_atom_sites_solution_primary direct
_atom_sites_solution_secondary difmap
_audit_creation_method SHELXL-97
_cell_angle_alpha 90.00
_cell_angle_beta 90.00
_cell_angle_gamma 90.00
_cell_formula_units_Z 4
_cell_length_a 10.383(3)
_cell_length_b 21.787(6)
_cell_length_c 25.368(6)
_cell_measurement_reflns_used 4676
_cell_measurement_temperature 153(2)
_cell_measurement_theta_max 23.05
_cell_measurement_theta_min 2.32
_cell_volume 5739(3)
_computing_cell_refinement 'Bruker SMART'
_computing_data_collection 'Bruker SMART'
_computing_data_reduction 'Bruker SAINT'
_computing_molecular_graphics 'Bruker SHELXTL'
_computing_publication_material 'Bruker SHELXTL'
_computing_structure_refinement 'SHELXL-97 (Sheldrick, 1997)'
_computing_structure_solution 'SHELXS-97 (Sheldrick, 1990)'
_diffrn_ambient_temperature 153(2)
_diffrn_detector_area_resol_mean 8.366
_diffrn_measured_fraction_theta_full 0.996
_diffrn_measured_fraction_theta_max 0.996
_diffrn_measurement_device_type 'CCD area detector'
_diffrn_measurement_method 'phi and omega scans'
_diffrn_radiation_monochromator graphite
_diffrn_radiation_source 'fine-focus sealed tube'
_diffrn_radiation_type MoK\a
_diffrn_radiation_wavelength 0.71073
_diffrn_reflns_av_R_equivalents 0.0635
_diffrn_reflns_av_sigmaI/netI 0.0751
_diffrn_reflns_limit_h_max 12
_diffrn_reflns_limit_h_min -13
_diffrn_reflns_limit_k_max 21
_diffrn_reflns_limit_k_min -29
_diffrn_reflns_limit_l_max 33
_diffrn_reflns_limit_l_min -28
_diffrn_reflns_number 43902
_diffrn_reflns_theta_full 28.46
_diffrn_reflns_theta_max 28.46
_diffrn_reflns_theta_min 1.61
_exptl_absorpt_coefficient_mu 0.146
_exptl_absorpt_correction_T_max 0.9855
_exptl_absorpt_correction_T_min 0.9575
_exptl_absorpt_correction_type empirical
_exptl_crystal_colour colorless
_exptl_crystal_density_diffrn 1.210
_exptl_crystal_description prism
_exptl_crystal_F_000 2216
_exptl_crystal_size_max 0.30
_exptl_crystal_size_mid 0.30
_exptl_crystal_size_min 0.10
_refine_diff_density_max 0.534
_refine_diff_density_min -0.352
_refine_diff_density_rms 0.056
_refine_ls_abs_structure_details 'Flack H D (1983), Acta Cryst. A39, 876-881'
_refine_ls_abs_structure_Flack 0.01(6)
_refine_ls_extinction_method none
_refine_ls_goodness_of_fit_ref 1.023
_refine_ls_hydrogen_treatment mixed
_refine_ls_matrix_type full
_refine_ls_number_parameters 697
_refine_ls_number_reflns 14399
_refine_ls_number_restraints 0
_refine_ls_restrained_S_all 1.023
_refine_ls_R_factor_all 0.0911
_refine_ls_R_factor_gt 0.0602
_refine_ls_shift/su_max 0.001
_refine_ls_shift/su_mean 0.000
_refine_ls_structure_factor_coef Fsqd
_refine_ls_weighting_details 'calc w=1/[\s^2^(Fo^2^)+(0.0773P)^2^+0.3973P] where P=(Fo^2^+2Fc^2^)/3'
_refine_ls_weighting_scheme calc
_refine_ls_wR_factor_gt 0.1362
_refine_ls_wR_factor_ref 0.1524
_reflns_number_gt 10469
_reflns_number_total 14399
_reflns_threshold_expression >2sigma(I)
_cod_data_source_file ja903271t_si_003.cif
_cod_data_source_block 2b_Cl_4EtOH_C6H6
_cod_database_code 4104472

loop_
_symmetry_equiv_pos_as_xyz
'x, y, z'
'-x+1/2, -y, z+1/2'
'-x, y+1/2, -z+1/2'
'x+1/2, -y+1/2, -z'

loop_
_atom_site_label
_atom_site_type_symbol
_atom_site_fract_x
_atom_site_fract_y
_atom_site_fract_z
_atom_site_U_iso_or_equiv
_atom_site_adp_type
_atom_site_occupancy
_atom_site_symmetry_multiplicity
_atom_site_calc_flag
_atom_site_refinement_flags
C1 C 0.1740(2) 0.93478(12) 0.92456(9) 0.0223(5) Uani 1 1 d .
C2 C 0.3031(2) 0.93017(13) 0.90821(10) 0.0285(6) Uani 1 1 d .
H2 H 0.3348 0.9562 0.8811 0.034 Uiso 1 1 calc R
C3 C 0.3828(3) 0.88827(13) 0.93128(11) 0.0301(6) Uani 1 1 d .
H3A H 0.4703 0.8860 0.9205 0.036 Uiso 1 1 calc R
C4 C 0.3377(2) 0.84837(13) 0.97080(10) 0.0255(5) Uani 1 1 d .
C5 C 0.4183(3) 0.80337(13) 0.99337(11) 0.0315(6) Uani 1 1 d .
H5 H 0.5057 0.8008 0.9826 0.038 Uiso 1 1 calc R
C6 C 0.3729(3) 0.76342(13) 1.03048(11) 0.0342(7) Uani 1 1 d .
H6 H 0.4287 0.7336 1.0455 0.041 Uiso 1 1 calc R
C7 C 0.2433(3) 0.76658(13) 1.04647(10) 0.0319(6) Uani 1 1 d .
H7 H 0.2111 0.7380 1.0715 0.038 Uiso 1 1 calc R
C8 C 0.1630(3) 0.81072(12) 1.02603(10) 0.0254(5) Uani 1 1 d .
H8 H 0.0763 0.8128 1.0379 0.030 Uiso 1 1 calc R
C9 C 0.2065(2) 0.85301(12) 0.98773(9) 0.0222(5) Uani 1 1 d .
C10 C 0.1257(2) 0.89910(12) 0.96473(9) 0.0218(5) Uani 1 1 d .
C11 C -0.1097(3) 0.90162(12) 0.94636(10) 0.0234(5) Uani 1 1 d .
C12 C -0.2396(3) 0.90559(14) 0.96228(11) 0.0309(6) Uani 1 1 d .
H12 H -0.3062 0.9000 0.9370 0.037 Uiso 1 1 calc R
C13 C -0.2705(3) 0.91736(15) 1.01314(11) 0.0348(7) Uani 1 1 d .
H13 H -0.3584 0.9188 1.0235 0.042 Uiso 1 1 calc R
C14 C -0.1726(3) 0.92758(13) 1.05107(10) 0.0302(6) Uani 1 1 d .
C15 C -0.2025(3) 0.94380(15) 1.10374(12) 0.0385(7) Uani 1 1 d .
H15 H -0.2901 0.9473 1.1141 0.046 Uiso 1 1 calc R
C16 C -0.1088(3) 0.95434(16) 1.13954(12) 0.0455(8) Uani 1 1 d .
H16 H -0.1306 0.9641 1.1749 0.055 Uiso 1 1 calc R
C17 C 0.0217(3) 0.95083(15) 1.12424(11) 0.0427(8) Uani 1 1 d .
H17 H 0.0876 0.9589 1.1493 0.051 Uiso 1 1 calc R
C18 C 0.0538(3) 0.93586(14) 1.07342(10) 0.0323(6) Uani 1 1 d .
H18 H 0.1421 0.9339 1.0636 0.039 Uiso 1 1 calc R
C19 C -0.0414(3) 0.92334(12) 1.03550(10) 0.0263(6) Uani 1 1 d .
C20 C -0.0109(2) 0.90723(11) 0.98186(9) 0.0228(5) Uani 1 1 d .
C21 C -0.0771(2) 1.00678(12) 0.77271(10) 0.0242(5) Uani 1 1 d .
C22 C -0.0985(2) 1.07128(13) 0.77065(10) 0.0284(6) Uani 1 1 d .
C23 C -0.0654(3) 1.10210(13) 0.72574(11) 0.0317(6) Uani 1 1 d .
H23 H -0.0831 1.1448 0.7233 0.038 Uiso 1 1 calc R
C24 C -0.0057(3) 1.07212(13) 0.68286(10) 0.0290(6) Uani 1 1 d .
C25 C 0.0368(3) 1.10500(15) 0.63827(11) 0.0371(7) Uani 1 1 d .
H25 H 0.0238 1.1481 0.6367 0.044 Uiso 1 1 calc R
C26 C 0.0961(3) 1.07602(15) 0.59740(12) 0.0392(7) Uani 1 1 d .
H26 H 0.1237 1.0988 0.5676 0.047 Uiso 1 1 calc R
C27 C 0.1165(3) 1.01205(15) 0.59943(12) 0.0387(7) Uani 1 1 d .
H27 H 0.1593 0.9920 0.5711 0.046 Uiso 1 1 calc R
C28 C 0.0752(3) 0.97869(14) 0.64176(11) 0.0333(6) Uani 1 1 d .
H28 H 0.0889 0.9356 0.6424 0.040 Uiso 1 1 calc R
C29 C 0.0121(3) 1.00738(13) 0.68478(9) 0.0272(6) Uani 1 1 d .
C30 C -0.0326(2) 0.97386(13) 0.73036(10) 0.0263(6) Uani 1 1 d .
C31 C -0.1582(3) 1.10671(13) 0.81536(11) 0.0342(7) Uani 1 1 d .
C32 C -0.0894(4) 1.12004(18) 0.86058(14) 0.0589(10) Uani 1 1 d .
H32 H -0.0050 1.1041 0.8653 0.071 Uiso 1 1 calc R
C33 C -0.1447(5) 1.1570(2) 0.89922(17) 0.0748(13) Uani 1 1 d .
H33 H -0.0971 1.1670 0.9300 0.090 Uiso 1 1 calc R
C34 C -0.2664(5) 1.1787(2) 0.89313(19) 0.0721(13) Uani 1 1 d .
H34 H -0.3029 1.2043 0.9195 0.087 Uiso 1 1 calc R
C35 C -0.3370(4) 1.1641(2) 0.84921(19) 0.0698(12) Uani 1 1 d .
H35 H -0.4227 1.1787 0.8455 0.084 Uiso 1 1 calc R
C36 C -0.2828(4) 1.12810(17) 0.81066(16) 0.0517(9) Uani 1 1 d .
H36 H -0.3318 1.1178 0.7803 0.062 Uiso 1 1 calc R
C37 C 0.0414(2) 0.87304(12) 0.76671(10) 0.0252(5) Uani 1 1 d .
C38 C 0.0700(3) 0.80948(13) 0.76068(10) 0.0295(6) Uani 1 1 d .
C39 C 0.0206(3) 0.77931(14) 0.71779(11) 0.0396(7) Uani 1 1 d .
H39 H 0.0448 0.7379 0.7115 0.048 Uiso 1 1 calc R
C40 C -0.0656(3) 0.80853(14) 0.68261(11) 0.0395(7) Uani 1 1 d .
C41 C -0.1271(4) 0.77566(17) 0.64126(13) 0.0545(9) Uani 1 1 d .
H41 H -0.1085 0.7333 0.6364 0.065 Uiso 1 1 calc R
C42 C -0.2113(4) 0.80369(19) 0.60884(15) 0.0624(11) Uani 1 1 d .
H42 H -0.2519 0.7809 0.5816 0.075 Uiso 1 1 calc R
C43 C -0.2393(4) 0.86621(18) 0.61507(13) 0.0514(9) Uani 1 1 d .
H43 H -0.2992 0.8855 0.5921 0.062 Uiso 1 1 calc R
C44 C -0.1817(3) 0.89936(15) 0.65363(11) 0.0377(7) Uani 1 1 d .
H44 H -0.2018 0.9417 0.6574 0.045 Uiso 1 1 calc R
C45 C -0.0921(3) 0.87186(13) 0.68840(10) 0.0307(6) Uani 1 1 d .
C46 C -0.0283(2) 0.90549(13) 0.72930(9) 0.0258(6) Uani 1 1 d .
C47 C 0.1579(3) 0.77702(12) 0.79771(11) 0.0311(6) Uani 1 1 d .
C48 C 0.1313(3) 0.77136(13) 0.85138(11) 0.0361(6) Uani 1 1 d .
H48 H 0.0557 0.7896 0.8656 0.043 Uiso 1 1 calc R
C49 C 0.2149(4) 0.73917(15) 0.88430(13) 0.0444(8) Uani 1 1 d .
H49 H 0.1960 0.7357 0.9208 0.053 Uiso 1 1 calc R
C50 C 0.3231(3) 0.71277(15) 0.86466(15) 0.0496(9) Uani 1 1 d .
H50 H 0.3801 0.6913 0.8874 0.060 Uiso 1 1 calc R
C51 C 0.3500(3) 0.71727(16) 0.81164(15) 0.0513(9) Uani 1 1 d .
H51 H 0.4250 0.6982 0.7978 0.062 Uiso 1 1 calc R
C52 C 0.2688(3) 0.74925(14) 0.77848(13) 0.0419(7) Uani 1 1 d .
H52 H 0.2891 0.7523 0.7420 0.050 Uiso 1 1 calc R
C53 C 0.3660(4) 0.9149(3) 0.72876(14) 0.0713(13) Uani 1 1 d .
H53A H 0.3640 0.9601 0.7249 0.086 Uiso 1 1 calc R
H53B H 0.2890 0.8982 0.7107 0.086 Uiso 1 1 calc R
C54 C 0.4815(6) 0.8913(3) 0.7027(2) 0.121(2) Uani 1 1 d .
H54A H 0.5581 0.9101 0.7184 0.182 Uiso 1 1 calc R
H54B H 0.4782 0.9012 0.6650 0.182 Uiso 1 1 calc R
H54C H 0.4857 0.8466 0.7071 0.182 Uiso 1 1 calc R
C55 C 0.6891(4) 0.7990(2) 0.79696(15) 0.0624(11) Uani 1 1 d .
H55A H 0.7360 0.8200 0.7682 0.075 Uiso 1 1 calc R
H55B H 0.5981 0.7942 0.7861 0.075 Uiso 1 1 calc R
C56 C 0.7466(6) 0.7383(2) 0.80658(19) 0.0821(14) Uani 1 1 d .
H56A H 0.8364 0.7433 0.8177 0.123 Uiso 1 1 calc R
H56B H 0.7435 0.7139 0.7741 0.123 Uiso 1 1 calc R
H56C H 0.6982 0.7171 0.8343 0.123 Uiso 1 1 calc R
C57 C 0.4903(5) 0.0466(2) 0.96450(15) 0.0689(11) Uani 1 1 d .
H57A H 0.4964 0.0013 0.9644 0.083 Uiso 1 1 calc R
H57B H 0.4154 0.0580 0.9866 0.083 Uiso 1 1 calc R
C58 C 0.6061(7) 0.0713(3) 0.9887(2) 0.110(2) Uani 1 1 d .
H58A H 0.6798 0.0646 0.9653 0.166 Uiso 1 1 calc R
H58B H 0.6215 0.0505 1.0224 0.166 Uiso 1 1 calc R
H58C H 0.5951 0.1154 0.9949 0.166 Uiso 1 1 calc R
C59 C 0.2605(6) 0.0950(6) 0.8108(3) 0.198(6) Uani 1 1 d .
H59A H 0.1736 0.0948 0.7948 0.238 Uiso 1 1 calc R
H59B H 0.2819 0.1390 0.8150 0.238 Uiso 1 1 calc R
C60 C 0.3207(11) 0.0820(6) 0.7778(3) 0.244(7) Uani 1 1 d .
H60A H 0.3868 0.1135 0.7722 0.366 Uiso 1 1 calc R
H60B H 0.2676 0.0783 0.7460 0.366 Uiso 1 1 calc R
H60C H 0.3622 0.0426 0.7852 0.366 Uiso 1 1 calc R
O4 O 0.2344(2) 0.07803(12) 0.86168(10) 0.0561(6) Uani 1 1 d .
H4 H 0.3025 0.0790 0.8795 0.084 Uiso 1 1 calc R
C61 C 0.1411(10) 0.1191(5) -0.0134(4) 0.306(13) Uani 1 1 d G
H61 H 0.0848 0.1006 -0.0383 0.367 Uiso 1 1 calc R
C62 C 0.2409(13) 0.1566(5) -0.0306(3) 0.344(15) Uani 1 1 d G
H62 H 0.2528 0.1637 -0.0672 0.413 Uiso 1 1 calc R
C63 C 0.3231(9) 0.1837(4) 0.0058(6) 0.264(9) Uani 1 1 d G
H63 H 0.3914 0.2094 -0.0059 0.317 Uiso 1 1 calc R
C64 C 0.3056(9) 0.1733(4) 0.0594(5) 0.192(6) Uani 1 1 d G
H64 H 0.3619 0.1919 0.0843 0.230 Uiso 1 1 calc R
C65 C 0.2058(12) 0.1358(5) 0.0766(2) 0.195(5) Uani 1 1 d G
H65 H 0.1939 0.1287 0.1132 0.233 Uiso 1 1 calc R
C66 C 0.1235(8) 0.1087(4) 0.0402(5) 0.219(6) Uani 1 1 d G
H66 H 0.0553 0.0830 0.0519 0.263 Uiso 1 1 calc R
Cl1 Cl 0.59408(7) 0.96921(4) 0.83714(3) 0.0446(2) Uani 1 1 d .
N1 N 0.0878(2) 0.97460(10) 0.89586(8) 0.0230(4) Uani 1 1 d .
N2 N -0.0841(2) 0.88949(10) 0.89192(8) 0.0236(5) Uani 1 1 d .
N3 N -0.1066(2) 0.97529(10) 0.82077(8) 0.0237(5) Uani 1 1 d .
N4 N 0.0907(2) 0.90587(10) 0.81099(8) 0.0234(5) Uani 1 1 d .
O1 O 0.3590(2) 0.90005(13) 0.78269(9) 0.0537(6) Uani 1 1 d .
H1 H 0.4172 0.9188 0.7991 0.081 Uiso 1 1 calc R
O2 O 0.6961(2) 0.83499(11) 0.84445(9) 0.0444(5) Uani 1 1 d .
H2A H 0.6554 0.8679 0.8402 0.067 Uiso 1 1 calc R
O3 O 0.4670(2) 0.06684(13) 0.91211(9) 0.0579(7) Uani 1 1 d .
H3 H 0.5053 0.0436 0.8908 0.087 Uiso 1 1 calc R
P1 P -0.00336(6) 0.93679(3) 0.85449(2) 0.02113(13) Uani 1 1 d .
H70 H 0.164(3) 0.8994(13) 0.8179(11) 0.022(8) Uiso 1 1 d .
H69 H -0.186(3) 0.9773(13) 0.8319(11) 0.024(7) Uiso 1 1 d .
H67 H 0.122(3) 1.0067(16) 0.8881(12) 0.039(9) Uiso 1 1 d .
H68 H -0.144(4) 0.8670(16) 0.8770(12) 0.045(9) Uiso 1 1 d .

loop_
_atom_site_aniso_label
_atom_site_aniso_U_11
_atom_site_aniso_U_22
_atom_site_aniso_U_33
_atom_site_aniso_U_23
_atom_site_aniso_U_13
_atom_site_aniso_U_12
C1 0.0240(12) 0.0224(12) 0.0205(11) -0.0031(10) -0.0018(9) -0.0012(10)
C2 0.0258(13) 0.0329(15) 0.0268(13) 0.0020(12) 0.0040(10) -0.0053(11)
C3 0.0171(13) 0.0392(16) 0.0338(14) -0.0008(12) 0.0010(10) -0.0002(11)
C4 0.0214(13) 0.0293(14) 0.0258(13) -0.0033(11) -0.0020(10) 0.0006(10)
C5 0.0258(14) 0.0324(15) 0.0362(15) -0.0028(12) -0.0014(12) 0.0040(12)
C6 0.0358(16) 0.0281(15) 0.0387(15) -0.0013(13) -0.0117(13) 0.0048(12)
C7 0.0382(16) 0.0275(14) 0.0299(15) 0.0052(12) -0.0038(12) -0.0025(12)
C8 0.0254(13) 0.0257(13) 0.0251(13) -0.0016(11) -0.0011(10) -0.0018(11)
C9 0.0234(12) 0.0247(13) 0.0186(12) -0.0028(10) -0.0023(10) -0.0005(10)
C10 0.0209(12) 0.0252(13) 0.0192(11) -0.0033(10) 0.0002(9) -0.0040(10)
C11 0.0247(13) 0.0203(12) 0.0252(12) 0.0046(10) 0.0014(10) -0.0001(10)
C12 0.0202(13) 0.0397(16) 0.0328(14) 0.0039(12) 0.0009(11) 0.0002(12)
C13 0.0221(14) 0.0445(18) 0.0380(16) 0.0045(13) 0.0100(12) 0.0033(12)
C14 0.0295(14) 0.0315(15) 0.0295(14) 0.0038(12) 0.0068(11) 0.0011(12)
C15 0.0368(16) 0.0417(18) 0.0370(16) -0.0045(14) 0.0140(13) 0.0019(13)
C16 0.059(2) 0.054(2) 0.0242(14) -0.0074(14) 0.0126(15) 0.0041(16)
C17 0.048(2) 0.051(2) 0.0295(14) -0.0087(13) -0.0030(13) 0.0033(15)
C18 0.0305(14) 0.0385(16) 0.0280(13) -0.0024(13) 0.0029(11) 0.0016(12)
C19 0.0276(13) 0.0255(14) 0.0260(13) 0.0012(11) 0.0041(10) 0.0001(10)
C20 0.0226(12) 0.0214(12) 0.0243(12) 0.0044(10) 0.0026(10) -0.0018(10)
C21 0.0229(13) 0.0256(13) 0.0242(12) 0.0085(10) -0.0017(10) -0.0007(10)
C22 0.0239(12) 0.0284(14) 0.0329(14) 0.0047(11) -0.0010(11) 0.0018(11)
C23 0.0331(15) 0.0239(14) 0.0380(15) 0.0112(12) -0.0069(12) -0.0011(11)
C24 0.0240(12) 0.0350(15) 0.0281(13) 0.0105(11) -0.0038(11) -0.0008(12)
C25 0.0347(16) 0.0385(16) 0.0380(16) 0.0182(13) -0.0010(12) -0.0035(12)
C26 0.0338(15) 0.052(2) 0.0321(15) 0.0182(14) 0.0033(13) -0.0041(14)
C27 0.0359(16) 0.050(2) 0.0296(15) 0.0062(14) 0.0041(12) -0.0056(14)
C28 0.0344(15) 0.0370(16) 0.0285(14) 0.0028(13) 0.0000(12) -0.0049(12)
C29 0.0244(13) 0.0348(14) 0.0225(12) 0.0068(10) -0.0030(11) -0.0023(11)
C30 0.0226(13) 0.0297(14) 0.0266(13) 0.0074(11) -0.0047(10) -0.0015(10)
C31 0.0442(17) 0.0233(14) 0.0352(16) 0.0051(12) 0.0091(13) 0.0028(12)
C32 0.069(2) 0.059(2) 0.049(2) -0.0134(18) 0.0022(19) 0.015(2)
C33 0.098(4) 0.071(3) 0.055(2) -0.024(2) 0.008(2) 0.011(3)
C34 0.087(3) 0.056(3) 0.073(3) -0.007(2) 0.041(3) 0.012(2)
C35 0.061(3) 0.058(2) 0.091(3) 0.008(2) 0.026(3) 0.014(2)
C36 0.048(2) 0.047(2) 0.061(2) -0.0007(18) 0.0100(17) 0.0062(16)
C37 0.0260(13) 0.0276(14) 0.0219(12) 0.0024(10) 0.0036(10) -0.0025(10)
C38 0.0359(15) 0.0273(14) 0.0254(14) 0.0011(11) 0.0020(11) 0.0003(11)
C39 0.058(2) 0.0285(15) 0.0324(15) -0.0060(12) -0.0009(14) 0.0015(14)
C40 0.0530(19) 0.0351(16) 0.0305(15) -0.0015(13) -0.0015(13) -0.0074(14)
C41 0.079(3) 0.046(2) 0.0378(17) -0.0097(16) -0.0141(18) -0.0055(18)
C42 0.088(3) 0.056(2) 0.043(2) -0.0079(18) -0.024(2) -0.017(2)
C43 0.053(2) 0.063(2) 0.0376(18) 0.0017(17) -0.0156(16) -0.0079(18)
C44 0.0382(16) 0.0429(17) 0.0321(15) 0.0011(13) -0.0047(13) -0.0035(13)
C45 0.0349(15) 0.0331(15) 0.0241(13) 0.0007(11) 0.0002(12) -0.0051(12)
C46 0.0288(14) 0.0289(14) 0.0198(12) 0.0013(10) 0.0051(10) -0.0018(11)
C47 0.0361(16) 0.0207(13) 0.0367(15) -0.0030(12) -0.0004(12) 0.0012(11)
C48 0.0457(17) 0.0280(14) 0.0346(15) -0.0003(13) -0.0002(13) 0.0049(12)
C49 0.062(2) 0.0314(17) 0.0401(18) 0.0006(14) -0.0141(16) 0.0030(15)
C50 0.050(2) 0.0330(17) 0.066(2) 0.0041(16) -0.0201(18) 0.0056(15)
C51 0.0442(19) 0.0362(18) 0.073(3) 0.0031(17) 0.0036(18) 0.0136(15)
C52 0.0509(19) 0.0287(15) 0.0460(18) 0.0020(13) 0.0101(15) 0.0073(14)
C53 0.048(2) 0.117(4) 0.048(2) 0.008(2) 0.0052(18) 0.006(2)
C54 0.104(5) 0.187(7) 0.074(3) 0.026(4) 0.035(3) 0.027(5)
C55 0.070(3) 0.074(3) 0.044(2) 0.004(2) -0.0094(19) -0.016(2)
C56 0.106(4) 0.074(3) 0.066(3) -0.011(3) -0.001(3) -0.010(3)
C57 0.081(3) 0.069(3) 0.057(2) 0.001(2) -0.014(2) -0.002(2)
C58 0.146(5) 0.098(4) 0.088(3) 0.016(3) -0.040(4) -0.047(4)
C59 0.066(4) 0.426(17) 0.103(5) 0.132(8) -0.001(4) -0.053(6)
C60 0.279(13) 0.366(16) 0.087(5) 0.074(7) 0.057(7) 0.228(13)
O4 0.0517(14) 0.0572(16) 0.0593(15) 0.0204(13) -0.0060(12) -0.0173(12)
C61 0.46(3) 0.35(2) 0.111(6) -0.103(10) -0.118(12) 0.30(2)
C62 0.54(4) 0.211(18) 0.28(2) 0.002(16) -0.09(2) 0.13(2)
C63 0.41(3) 0.175(13) 0.212(13) 0.046(12) 0.053(17) 0.130(15)
C64 0.297(17) 0.104(7) 0.174(11) -0.017(7) -0.074(11) 0.069(9)
C65 0.268(16) 0.172(12) 0.144(8) 0.027(8) -0.005(10) 0.063(10)
C66 0.183(11) 0.175(11) 0.301(19) -0.039(12) -0.019(12) 0.008(9)
Cl1 0.0253(3) 0.0511(5) 0.0575(5) 0.0074(4) 0.0035(3) -0.0025(3)
N1 0.0245(11) 0.0202(11) 0.0243(11) 0.0026(9) -0.0007(9) -0.0034(9)
N2 0.0227(11) 0.0263(12) 0.0216(10) 0.0012(9) 0.0002(9) -0.0059(9)
N3 0.0197(11) 0.0280(12) 0.0233(11) 0.0055(9) 0.0018(8) 0.0011(9)
N4 0.0196(11) 0.0259(11) 0.0245(11) 0.0015(9) -0.0013(9) 0.0000(9)
O1 0.0357(13) 0.0755(19) 0.0499(14) 0.0033(13) 0.0037(11) -0.0070(12)
O2 0.0410(13) 0.0438(13) 0.0483(13) 0.0015(11) -0.0139(10) -0.0081(10)
O3 0.0552(16) 0.0655(18) 0.0530(14) 0.0018(13) -0.0005(12) 0.0016(13)
P1 0.0209(3) 0.0220(3) 0.0205(3) 0.0030(3) 0.0004(3) -0.0010(3)

loop_
_atom_type_symbol
_atom_type_description
_atom_type_scat_dispersion_real
_atom_type_scat_dispersion_imag
_atom_type_scat_source
C C 0.0033 0.0016 'International Tables Vol C Tables 4.2.6.8 and 6.1.1.4'
H H 0.0000 0.0000 'International Tables Vol C Tables 4.2.6.8 and 6.1.1.4'
N N 0.0061 0.0033 'International Tables Vol C Tables 4.2.6.8 and 6.1.1.4'
P P 0.1023 0.0942 'International Tables Vol C Tables 4.2.6.8 and 6.1.1.4'
Cl Cl 0.1484 0.1585 'International Tables Vol C Tables 4.2.6.8 and 6.1.1.4'
O O 0.0106 0.0060 'International Tables Vol C Tables 4.2.6.8 and 6.1.1.4'

loop_
_geom_angle_atom_site_label_1
_geom_angle_atom_site_label_2
_geom_angle_atom_site_label_3
_geom_angle
C10 C1 C2 121.7(2)
C10 C1 N1 119.1(2)
C2 C1 N1 119.0(2)
C3 C2 C1 120.0(2)
C3 C2 H2 120.0
C1 C2 H2 120.0
C2 C3 C4 121.1(2)
C2 C3 H3A 119.4
C4 C3 H3A 119.4
C3 C4 C5 121.4(2)
C3 C4 C9 119.1(2)
C5 C4 C9 119.5(2)
C6 C5 C4 121.2(3)
C6 C5 H5 119.4
C4 C5 H5 119.4
C5 C6 C7 119.8(3)
C5 C6 H6 120.1
C7 C6 H6 120.1
C8 C7 C6 120.4(3)
C8 C7 H7 119.8
C6 C7 H7 119.8
C7 C8 C9 121.4(2)
C7 C8 H8 119.3
C9 C8 H8 119.3
C8 C9 C4 117.7(2)
C8 C9 C10 123.3(2)
C4 C9 C10 119.0(2)
C1 C10 C9 118.9(2)
C1 C10 C20 119.6(2)
C9 C10 C20 121.4(2)
C20 C11 C12 121.5(2)
C20 C11 N2 120.8(2)
C12 C11 N2 117.7(2)
C13 C12 C11 120.7(3)
C13 C12 H12 119.6
C11 C12 H12 119.6
C12 C13 C14 120.5(2)
C12 C13 H13 119.8
C14 C13 H13 119.8
C15 C14 C13 121.5(3)
C15 C14 C19 119.2(3)
C13 C14 C19 119.2(2)
C16 C15 C14 121.2(3)
C16 C15 H15 119.4
C14 C15 H15 119.4
C15 C16 C17 119.8(3)
C15 C16 H16 120.1
C17 C16 H16 120.1
C18 C17 C16 120.3(3)
C18 C17 H17 119.8
C16 C17 H17 119.8
C17 C18 C19 121.2(3)
C17 C18 H18 119.4
C19 C18 H18 119.4
C18 C19 C14 118.1(2)
C18 C19 C20 122.6(2)
C14 C19 C20 119.3(2)
C11 C20 C19 118.6(2)
C11 C20 C10 120.6(2)
C19 C20 C10 120.8(2)
C30 C21 C22 122.7(2)
C30 C21 N3 119.2(2)
C22 C21 N3 118.1(2)
C23 C22 C21 118.5(2)
C23 C22 C31 118.7(2)
C21 C22 C31 122.9(2)
C22 C23 C24 121.7(3)
C22 C23 H23 119.2
C24 C23 H23 119.2
C25 C24 C23 121.4(3)
C25 C24 C29 119.3(3)
C23 C24 C29 119.3(2)
C26 C25 C24 121.1(3)
C26 C25 H25 119.4
C24 C25 H25 119.4
C25 C26 C27 119.9(3)
C25 C26 H26 120.0
C27 C26 H26 120.0
C28 C27 C26 120.5(3)
C28 C27 H27 119.8
C26 C27 H27 119.8
C27 C28 C29 121.0(3)
C27 C28 H28 119.5
C29 C28 H28 119.5
C28 C29 C24 118.1(2)
C28 C29 C30 122.8(3)
C24 C29 C30 119.1(2)
C21 C30 C29 118.1(2)
C21 C30 C46 123.1(2)
C29 C30 C46 118.8(2)
C36 C31 C32 119.0(3)
C36 C31 C22 119.6(3)
C32 C31 C22 121.4(3)
C31 C32 C33 119.5(4)
C31 C32 H32 120.2
C33 C32 H32 120.2
C34 C33 C32 120.3(4)
C34 C33 H33 119.8
C32 C33 H33 119.8
C33 C34 C35 120.6(4)
C33 C34 H34 119.7
C35 C34 H34 119.7
C34 C35 C36 119.5(4)
C34 C35 H35 120.3
C36 C35 H35 120.3
C35 C36 C31 121.0(4)
C35 C36 H36 119.5
C31 C36 H36 119.5
C46 C37 C38 122.0(2)
C46 C37 N4 118.1(2)
C38 C37 N4 119.8(2)
C39 C38 C37 118.3(3)
C39 C38 C47 120.1(3)
C37 C38 C47 121.5(2)
C38 C39 C40 121.4(3)
C38 C39 H39 119.3
C40 C39 H39 119.3
C45 C40 C39 119.8(3)
C45 C40 C41 118.7(3)
C39 C40 C41 121.5(3)
C42 C41 C40 120.9(3)
C42 C41 H41 119.5
C40 C41 H41 119.5
C41 C42 C43 120.4(3)
C41 C42 H42 119.8
C43 C42 H42 119.8
C44 C43 C42 120.5(3)
C44 C43 H43 119.8
C42 C43 H43 119.7
C43 C44 C45 121.0(3)
C43 C44 H44 119.5
C45 C44 H44 119.5
C40 C45 C44 118.4(3)
C40 C45 C46 118.9(3)
C44 C45 C46 122.6(3)
C37 C46 C45 118.4(3)
C37 C46 C30 120.8(2)
C45 C46 C30 120.7(2)
C52 C47 C48 117.9(3)
C52 C47 C38 119.6(3)
C48 C47 C38 122.5(3)
C49 C48 C47 120.4(3)
C49 C48 H48 119.8
C47 C48 H48 119.8
C50 C49 C48 120.6(3)
C50 C49 H49 119.7
C48 C49 H49 119.7
C49 C50 C51 119.7(3)
C49 C50 H50 120.1
C51 C50 H50 120.1
C50 C51 C52 120.5(3)
C50 C51 H51 119.7
C52 C51 H51 119.7
C51 C52 C47 120.8(3)
C51 C52 H52 119.6
C47 C52 H52 119.6
O1 C53 C54 113.6(4)
O1 C53 H53A 108.9
C54 C53 H53A 108.9
O1 C53 H53B 108.9
C54 C53 H53B 108.9
H53A C53 H53B 107.7
C53 C54 H54A 109.5
C53 C54 H54B 109.5
H54A C54 H54B 109.5
C53 C54 H54C 109.5
H54A C54 H54C 109.5
H54B C54 H54C 109.5
O2 C55 C56 109.3(3)
O2 C55 H55A 109.8
C56 C55 H55A 109.8
O2 C55 H55B 109.8
C56 C55 H55B 109.8
H55A C55 H55B 108.3
C55 C56 H56A 109.5
C55 C56 H56B 109.5
H56A C56 H56B 109.5
C55 C56 H56C 109.5
H56A C56 H56C 109.5
H56B C56 H56C 109.5
O3 C57 C58 114.9(4)
O3 C57 H57A 108.5
C58 C57 H57A 108.5
O3 C57 H57B 108.5
C58 C57 H57B 108.5
H57A C57 H57B 107.5
C57 C58 H58A 109.5
C57 C58 H58B 109.5
H58A C58 H58B 109.5
C57 C58 H58C 109.5
H58A C58 H58C 109.5
H58B C58 H58C 109.5
C60 C59 O4 140.6(11)
C60 C59 H59A 101.9
O4 C59 H59A 101.9
C60 C59 H59B 101.9
O4 C59 H59B 101.9
H59A C59 H59B 104.7
C59 C60 H60A 109.5
C59 C60 H60B 109.5
H60A C60 H60B 109.5
C59 C60 H60C 109.5
H60A C60 H60C 109.5
H60B C60 H60C 109.5
C59 O4 H4 109.5
C62 C61 C66 120.0
C62 C61 H61 120.0
C66 C61 H61 120.0
C61 C62 C63 120.0
C61 C62 H62 120.0
C63 C62 H62 120.0
C64 C63 C62 120.0
C64 C63 H63 120.0
C62 C63 H63 120.0
C65 C64 C63 120.0
C65 C64 H64 120.0
C63 C64 H64 120.0
C64 C65 C66 120.0
C64 C65 H65 120.0
C66 C65 H65 120.0
C65 C66 C61 120.0
C65 C66 H66 120.0
C61 C66 H66 120.0
C1 N1 P1 112.31(17)
C1 N1 H67 112(2)
P1 N1 H67 122(2)
C11 N2 P1 122.66(19)
C11 N2 H68 113(2)
P1 N2 H68 118(2)
C21 N3 P1 124.08(18)
C21 N3 H69 116.9(18)
P1 N3 H69 119.0(18)
C37 N4 P1 121.93(19)
C37 N4 H70 115(2)
P1 N4 H70 120(2)
C53 O1 H1 109.5
C55 O2 H2A 109.5
C57 O3 H3 109.5
N3 P1 N4 104.85(12)
N3 P1 N2 107.23(12)
N4 P1 N2 116.30(12)
N3 P1 N1 117.68(12)
N4 P1 N1 107.31(12)
N2 P1 N1 104.02(12)

loop_
_geom_bond_atom_site_label_1
_geom_bond_atom_site_label_2
_geom_bond_distance
C1 C10 1.376(3)
C1 C2 1.407(4)
C1 N1 1.443(3)
C2 C3 1.364(4)
C2 H2 0.9500
C3 C4 1.407(4)
C3 H3A 0.9500
C4 C5 1.411(4)
C4 C9 1.431(4)
C5 C6 1.366(4)
C5 H5 0.9500
C6 C7 1.408(4)
C6 H6 0.9500
C7 C8 1.374(4)
C7 H7 0.9500
C8 C9 1.413(4)
C8 H8 0.9500
C9 C10 1.433(4)
C10 C20 1.494(4)
C11 C20 1.370(4)
C11 C12 1.411(4)
C11 N2 1.431(3)
C12 C13 1.354(4)
C12 H12 0.9500
C13 C14 1.417(4)
C13 H13 0.9500
C14 C15 1.416(4)
C14 C19 1.421(4)
C15 C16 1.351(5)
C15 H15 0.9500
C16 C17 1.411(5)
C16 H16 0.9500
C17 C18 1.371(4)
C17 H17 0.9500
C18 C19 1.406(4)
C18 H18 0.9500
C19 C20 1.441(4)
C21 C30 1.372(4)
C21 C22 1.424(4)
C21 N3 1.432(3)
C22 C23 1.366(4)
C22 C31 1.505(4)
C23 C24 1.412(4)
C23 H23 0.9500
C24 C25 1.410(4)
C24 C29 1.424(4)
C25 C26 1.361(4)
C25 H25 0.9500
C26 C27 1.411(5)
C26 H26 0.9500
C27 C28 1.366(4)
C27 H27 0.9500
C28 C29 1.418(4)
C28 H28 0.9500
C29 C30 1.444(4)
C30 C46 1.491(4)
C31 C36 1.380(5)
C31 C32 1.382(5)
C32 C33 1.392(5)
C32 H32 0.9500
C33 C34 1.358(7)
C33 H33 0.9500
C34 C35 1.371(7)
C34 H34 0.9500
C35 C36 1.374(5)
C35 H35 0.9500
C36 H36 0.9500
C37 C46 1.387(4)
C37 C38 1.424(4)
C37 N4 1.426(3)
C38 C39 1.371(4)
C38 C47 1.489(4)
C39 C40 1.415(4)
C39 H39 0.9500
C40 C45 1.415(4)
C40 C41 1.422(4)
C41 C42 1.347(5)
C41 H41 0.9500
C42 C43 1.402(6)
C42 H42 0.9500
C43 C44 1.355(4)
C43 H43 0.9500
C44 C45 1.416(4)
C44 H44 0.9500
C45 C46 1.432(4)
C47 C52 1.390(4)
C47 C48 1.394(4)
C48 C49 1.394(4)
C48 H48 0.9500
C49 C50 1.357(5)
C49 H49 0.9500
C50 C51 1.377(5)
C50 H50 0.9500
C51 C52 1.380(5)
C51 H51 0.9500
C52 H52 0.9500
C53 O1 1.408(4)
C53 C54 1.464(7)
C53 H53A 0.9900
C53 H53B 0.9900
C54 H54A 0.9800
C54 H54B 0.9800
C54 H54C 0.9800
C55 O2 1.440(4)
C55 C56 1.472(6)
C55 H55A 0.9900
C55 H55B 0.9900
C56 H56A 0.9800
C56 H56B 0.9800
C56 H56C 0.9800
C57 O3 1.421(4)
C57 C58 1.454(7)
C57 H57A 0.9900
C57 H57B 0.9900
C58 H58A 0.9800
C58 H58B 0.9800
C58 H58C 0.9800
C59 C60 1.084(9)
C59 O4 1.369(6)
C59 H59A 0.9900
C59 H59B 0.9900
C60 H60A 0.9800
C60 H60B 0.9800
C60 H60C 0.9800
O4 H4 0.8400
C61 C62 1.3900
C61 C66 1.3900
C61 H61 0.9500
C62 C63 1.3900
C62 H62 0.9500
C63 C64 1.3900
C63 H63 0.9500
C64 C65 1.3900
C64 H64 0.9500
C65 C66 1.3900
C65 H65 0.9500
C66 H66 0.9500
N1 P1 1.636(2)
N1 H67 0.81(3)
N2 P1 1.633(2)
N2 H68 0.87(4)
N3 P1 1.608(2)
N3 H69 0.87(3)
N4 P1 1.620(2)
N4 H70 0.80(3)
O1 H1 0.8400
O2 H2A 0.8400
O3 H3 0.8400

loop_
_geom_hbond_atom_site_label_D
_geom_hbond_atom_site_label_H
_geom_hbond_atom_site_label_A
_geom_hbond_distance_DH
_geom_hbond_distance_HA
_geom_hbond_distance_DA
_geom_hbond_angle_DHA
_geom_hbond_site_symmetry_A
N2 H68 O2 0.87(4) 1.99(4) 2.840(3) 166(3) 1_455
N1 H67 O4 0.81(3) 2.05(3) 2.854(3) 169(3) 1_565
N3 H69 Cl1 0.87(3) 2.29(3) 3.138(2) 163(2) 1_455
N4 H70 O1 0.80(3) 2.21(3) 2.880(3) 142(3) .
O3 H3 Cl1 0.84 2.31 3.144(3) 172.3 1_545
O2 H2A Cl1 0.84 2.30 3.116(3) 164.7 .
O1 H1 Cl1 0.84 2.35 3.183(3) 173.8 .
O4 H4 O3 0.84 1.92 2.744(3) 168.4 .
